data_7247571
loop_
_publ_author_name
'Uchiyama, Hiromasa'
'Ban, Kazuho'
'Nozaki, Shiho'
'Ikeda, Yui'
'Ishimoto, Takayoshi'
'Fujioka, Hiroyoshi'
'Kamiya, Mako'
'Amari, Ryugo'
'Tsujino, Hirofumi'
'Arai, Masayoshi'
'Yamazoe, Sachi'
'Maekawa, Keiko'
'Kato, Takuma'
'Doi, Mitsunobu'
'Kadota, Kazunori'
'Tozuka, Yuichi'
'Tomita, Naohito'
'Sajiki, Hironao'
'Akai, Shuji'
'Sawama, Yoshinari'

_publ_section_title
;
 Impact of multiple H/D replacements on the physicochemical properties of
 flurbiprofen
;
_journal_name_full 'RSC Medicinal Chemistry'
_journal_paper_doi 10.1039/D3MD00357D
_journal_year 2023
_chemical_formula_moiety 'C15 H5 D8 F O2'
_chemical_formula_sum 'C15 H5 D8 F O2'
_chemical_formula_weight 252.30
_space_group_crystal_system triclinic
_space_group_IT_number 2
_space_group_name_Hall '-P 1'
_space_group_name_H-M_alt 'P -1'
_atom_sites_solution_hydrogens geom
_audit_block_doi 10.5517/ccdc.csd.cc2gfvxp
_audit_creation_method SHELXL-2018/3
_audit_update_record
;
2023-06-28 deposited with the CCDC.	2023-10-09 downloaded from the CCDC.
;
_cell_angle_alpha 73.270(3)
_cell_angle_beta 82.917(3)
_cell_angle_gamma 72.913(3)
_cell_formula_units_Z 2
_cell_length_a 5.7120(2)
_cell_length_b 9.1610(3)
_cell_length_c 12.6671(5)
_cell_measurement_reflns_used 8692
_cell_measurement_temperature 93(2)
_cell_measurement_theta_max 70.3290
_cell_measurement_theta_min 3.6700
_cell_volume 606.22(4)
_computing_cell_refinement 'CrysAlisPro 1.171.41.117a (Rigaku OD, 2021)'
_computing_data_collection 'CrysAlisPro 1.171.41.117a (Rigaku OD, 2021)'
_computing_data_reduction 'CrysAlisPro 1.171.41.117a (Rigaku OD, 2021)'
_computing_structure_refinement 'SHELXL-2018/3 (Sheldrick, 2018)'
_computing_structure_solution 'SHELXS-2014/6 (Sheldrick, 2014)'
_diffrn_ambient_temperature 93(2)
_diffrn_detector_area_resol_mean 5.8140
_diffrn_measured_fraction_theta_full 0.986
_diffrn_measured_fraction_theta_max 0.974
_diffrn_measurement_device_type 'XtaLAB AFC12 (RINC): Kappa single'
_diffrn_measurement_method '\w scans'
_diffrn_radiation_type CuK\a
_diffrn_radiation_wavelength 1.54184
_diffrn_reflns_av_R_equivalents 0.0227
_diffrn_reflns_av_unetI/netI 0.0127
_diffrn_reflns_Laue_measured_fraction_full 0.986
_diffrn_reflns_Laue_measured_fraction_max 0.974
_diffrn_reflns_limit_h_max 6
_diffrn_reflns_limit_h_min -6
_diffrn_reflns_limit_k_max 11
_diffrn_reflns_limit_k_min -11
_diffrn_reflns_limit_l_max 15
_diffrn_reflns_limit_l_min -15
_diffrn_reflns_number 10225
_diffrn_reflns_point_group_measured_fraction_full 0.986
_diffrn_reflns_point_group_measured_fraction_max 0.974
_diffrn_reflns_theta_full 67.684
_diffrn_reflns_theta_max 70.660
_diffrn_reflns_theta_min 3.647
_diffrn_source 'Rotating-anode X-ray tube'
_exptl_absorpt_coefficient_mu 0.813
_exptl_absorpt_correction_T_max 1.00000
_exptl_absorpt_correction_T_min 0.42090
_exptl_absorpt_correction_type multi-scan
_exptl_absorpt_process_details
;
CrysAlisPro 1.171.41.117a (Rigaku Oxford Diffraction, 2021)
Empirical absorption correction using spherical harmonics,
implemented in SCALE3 ABSPACK scaling algorithm.
;
_exptl_crystal_colour colorless
_exptl_crystal_density_diffrn 1.382
_exptl_crystal_description needle
_exptl_crystal_F_000 256
_exptl_crystal_size_max 0.505
_exptl_crystal_size_mid 0.150
_exptl_crystal_size_min 0.146
_refine_diff_density_max 0.525
_refine_diff_density_min -0.525
_refine_diff_density_rms 0.059
_refine_ls_extinction_coef 0.015(2)
_refine_ls_extinction_expression Fc^*^=kFc[1+0.001xFc^2^\l^3^/sin(2\q)]^-1/4^
_refine_ls_extinction_method 'SHELXL-2018/3 (Sheldrick 2018)'
_refine_ls_goodness_of_fit_ref 1.066
_refine_ls_hydrogen_treatment constr
_refine_ls_matrix_type full
_refine_ls_number_parameters 166
_refine_ls_number_reflns 2265
_refine_ls_number_restraints 1
_refine_ls_restrained_S_all 1.069
_refine_ls_R_factor_all 0.0548
_refine_ls_R_factor_gt 0.0544
_refine_ls_shift/su_max 0.000
_refine_ls_shift/su_mean 0.000
_refine_ls_structure_factor_coef Fsqd
_refine_ls_weighting_details 'w=1/[\s^2^(Fo^2^)+(0.0834P)^2^+0.4906P] where P=(Fo^2^+2Fc^2^)/3'
_refine_ls_weighting_scheme calc
_refine_ls_wR_factor_gt 0.1539
_refine_ls_wR_factor_ref 0.1542
_reflns_Friedel_coverage 0.000
_reflns_number_gt 2229
_reflns_number_total 2265
_reflns_threshold_expression 'I > 2\s(I)'
_cod_data_source_file d3md00357d2.cif
_cod_data_source_block D8_Flu
_cod_database_code 7247571
_shelx_shelxl_version_number 2018/3
_shelx_space_group_comment
;
The symmetry employed for this shelxl refinement is uniquely defined
by the following loop, which should always be used as a source of
symmetry information in preference to the above space-group names.
They are only intended as comments.
;

loop_
_space_group_symop_operation_xyz
'x, y, z'
'-x, -y, -z'

loop_
_atom_site_label
_atom_site_type_symbol
_atom_site_fract_x
_atom_site_fract_y
_atom_site_fract_z
_atom_site_U_iso_or_equiv
_atom_site_adp_type
_atom_site_occupancy
_atom_site_site_symmetry_order
_atom_site_calc_flag
_atom_site_refinement_flags_posn
_atom_site_refinement_flags_adp
_atom_site_refinement_flags_occupancy
_atom_site_disorder_assembly
_atom_site_disorder_group
C1 C 0.0059(4) 0.7991(2) 0.10174(14) 0.0246(4) Uani 1 1 d . . . . .
C2 C 0.0099(4) 0.6447(2) 0.18882(15) 0.0263(4) Uani 1 1 d . . . . .
H2 H 0.178690 0.571425 0.188717 0.032 Uiso 1 1 calc R U . . .
C3 C -0.1703(4) 0.5662(2) 0.16301(17) 0.0318(5) Uani 1 1 d . . . . .
H3A H -0.335343 0.639314 0.158411 0.048 Uiso 1 1 calc R U . . .
H3B H -0.170310 0.469316 0.221660 0.048 Uiso 1 1 calc R U . . .
H3C H -0.120855 0.539766 0.092424 0.048 Uiso 1 1 calc R U . . .
O1 O 0.2241(3) 0.81737(17) 0.06781(12) 0.0351(4) Uani 1 1 d . . . . .
H1 H 0.210195 0.905085 0.020772 0.053 Uiso 1 1 calc R U . . .
O2 O -0.1835(3) 0.89796(16) 0.06943(11) 0.0302(4) Uani 1 1 d . . . . .
C11 C -0.0446(4) 0.6839(2) 0.29982(15) 0.0238(4) Uani 1 1 d . . . . .
C12 C 0.1413(3) 0.6394(2) 0.37308(15) 0.0236(4) Uani 1 1 d . . . . .
D12 D 0.302423 0.583616 0.354667 0.028 Uiso 1 1 calc R U . . .
C13 C 0.0900(3) 0.6770(2) 0.47279(15) 0.0230(4) Uani 1 1 d . U . . .
F13 F 0.2713(2) 0.62478(15) 0.54486(10) 0.0374(4) Uani 1 1 d . U . . .
C14 C -0.1414(3) 0.75967(19) 0.50497(14) 0.0209(4) Uani 1 1 d . . . . .
C15 C -0.3255(3) 0.8044(2) 0.42961(15) 0.0236(4) Uani 1 1 d . . . . .
D15 D -0.486201 0.861277 0.447753 0.028 Uiso 1 1 calc R U . . .
C16 C -0.2787(4) 0.7674(2) 0.32878(15) 0.0256(4) Uani 1 1 d . . . . .
D16 D -0.407138 0.799308 0.279071 0.031 Uiso 1 1 calc R U . . .
C21 C -0.1919(3) 0.79585(19) 0.61399(14) 0.0215(4) Uani 1 1 d . . . . .
C22 C -0.0484(3) 0.8717(2) 0.64925(16) 0.0249(4) Uani 1 1 d . . . . .
D22 D 0.084487 0.900141 0.603353 0.030 Uiso 1 1 calc R U . . .
C23 C -0.0996(4) 0.9057(2) 0.75114(17) 0.0312(5) Uani 1 1 d . . . . .
D23 D -0.002649 0.958419 0.774129 0.037 Uiso 1 1 calc R U . . .
C24 C -0.2909(4) 0.8631(2) 0.81925(16) 0.0332(5) Uani 1 1 d . . . . .
D24 D -0.324035 0.885551 0.889136 0.040 Uiso 1 1 calc R U . . .
C25 C -0.4341(4) 0.7875(2) 0.78534(16) 0.0304(5) Uani 1 1 d . . . . .
D25 D -0.564779 0.757570 0.832203 0.036 Uiso 1 1 calc R U . . .
C26 C -0.3863(3) 0.7556(2) 0.68257(15) 0.0246(4) Uani 1 1 d . . . . .
D26 D -0.487038 0.705827 0.659019 0.030 Uiso 1 1 calc R U . . .

loop_
_atom_site_aniso_label
_atom_site_aniso_U_11
_atom_site_aniso_U_22
_atom_site_aniso_U_33
_atom_site_aniso_U_23
_atom_site_aniso_U_13
_atom_site_aniso_U_12
C1 0.0333(11) 0.0252(9) 0.0166(8) -0.0049(7) -0.0022(7) -0.0101(8)
C2 0.0338(11) 0.0221(9) 0.0216(9) -0.0025(7) -0.0013(8) -0.0088(7)
C3 0.0439(12) 0.0260(10) 0.0277(10) -0.0047(8) -0.0050(8) -0.0136(8)
O1 0.0337(8) 0.0299(8) 0.0341(8) 0.0049(6) 0.0011(6) -0.0113(6)
O2 0.0334(8) 0.0316(7) 0.0235(7) 0.0012(6) -0.0001(6) -0.0145(6)
C11 0.0341(10) 0.0168(8) 0.0203(9) -0.0001(7) 0.0013(7) -0.0121(7)
C12 0.0275(10) 0.0174(8) 0.0242(9) -0.0011(7) 0.0012(7) -0.0086(7)
C13 0.0280(10) 0.0166(8) 0.0241(9) -0.0006(7) -0.0023(7) -0.0094(7)
F13 0.0357(7) 0.0380(7) 0.0371(7) -0.0072(5) -0.0082(5) -0.0080(5)
C14 0.0269(9) 0.0155(8) 0.0201(9) 0.0000(6) -0.0017(7) -0.0100(7)
C15 0.0258(9) 0.0197(8) 0.0231(9) -0.0005(7) -0.0029(7) -0.0074(7)
C16 0.0316(10) 0.0234(9) 0.0209(9) 0.0019(7) -0.0069(7) -0.0115(7)
C21 0.0250(9) 0.0157(8) 0.0214(9) -0.0017(7) -0.0046(7) -0.0039(7)
C22 0.0263(10) 0.0194(8) 0.0289(10) -0.0042(7) -0.0053(7) -0.0066(7)
C23 0.0351(11) 0.0260(10) 0.0361(11) -0.0121(8) -0.0112(9) -0.0059(8)
C24 0.0391(12) 0.0350(11) 0.0258(10) -0.0137(8) -0.0059(8) -0.0033(9)
C25 0.0288(10) 0.0343(10) 0.0263(10) -0.0085(8) 0.0005(8) -0.0062(8)
C26 0.0271(10) 0.0235(9) 0.0238(9) -0.0053(7) -0.0038(7) -0.0073(7)

loop_
_atom_type_symbol
_atom_type_description
_atom_type_scat_dispersion_real
_atom_type_scat_dispersion_imag
_atom_type_scat_source
C C 0.0181 0.0091 'International Tables Vol C Tables 4.2.6.8 and 6.1.1.4'
H H 0.0000 0.0000 'International Tables Vol C Tables 4.2.6.8 and 6.1.1.4'
F F 0.0727 0.0534 'International Tables Vol C Tables 4.2.6.8 and 6.1.1.4'
O O 0.0492 0.0322 'International Tables Vol C Tables 4.2.6.8 and 6.1.1.4'
D D 0.0000 0.0000 'International Tables Vol C Tables 4.2.6.8 and 6.1.1.4'

loop_
_geom_angle_atom_site_label_1
_geom_angle_atom_site_label_2
_geom_angle_atom_site_label_3
_geom_angle
_geom_angle_site_symmetry_1
_geom_angle_site_symmetry_3
_geom_angle_publ_flag
O2 C1 O1 123.54(17) . . ?
O2 C1 C2 122.62(17) . . ?
O1 C1 C2 113.81(16) . . ?
C1 C2 C11 106.84(14) . . ?
C1 C2 C3 110.69(15) . . ?
C11 C2 C3 113.56(16) . . ?
C1 C2 H2 108.5 . . ?
C11 C2 H2 108.5 . . ?
C3 C2 H2 108.5 . . ?
C2 C3 H3A 109.5 . . ?
C2 C3 H3B 109.5 . . ?
H3A C3 H3B 109.5 . . ?
C2 C3 H3C 109.5 . . ?
H3A C3 H3C 109.5 . . ?
H3B C3 H3C 109.5 . . ?
C1 O1 H1 109.5 . . ?
C12 C11 C16 118.88(17) . . ?
C12 C11 C2 120.01(17) . . ?
C16 C11 C2 121.10(17) . . ?
C13 C12 C11 119.42(17) . . ?
C13 C12 D12 120.3 . . ?
C11 C12 D12 120.3 . . ?
F13 C13 C12 118.06(17) . . ?
F13 C13 C14 118.44(16) . . ?
C12 C13 C14 123.43(17) . . ?
C13 C14 C15 116.22(17) . . ?
C13 C14 C21 122.14(16) . . ?
C15 C14 C21 121.63(16) . . ?
C16 C15 C14 121.42(17) . . ?
C16 C15 D15 119.3 . . ?
C14 C15 D15 119.3 . . ?
C15 C16 C11 120.62(17) . . ?
C15 C16 D16 119.7 . . ?
C11 C16 D16 119.7 . . ?
C26 C21 C22 118.86(17) . . ?
C26 C21 C14 120.04(16) . . ?
C22 C21 C14 121.09(17) . . ?
C23 C22 C21 120.29(18) . . ?
C23 C22 D22 119.9 . . ?
C21 C22 D22 119.9 . . ?
C24 C23 C22 120.35(18) . . ?
C24 C23 D23 119.8 . . ?
C22 C23 D23 119.8 . . ?
C23 C24 C25 119.89(18) . . ?
C23 C24 D24 120.1 . . ?
C25 C24 D24 120.1 . . ?
C24 C25 C26 120.01(19) . . ?
C24 C25 D25 120.0 . . ?
C26 C25 D25 120.0 . . ?
C25 C26 C21 120.58(17) . . ?
C25 C26 D26 119.7 . . ?
C21 C26 D26 119.7 . . ?

loop_
_geom_bond_atom_site_label_1
_geom_bond_atom_site_label_2
_geom_bond_distance
_geom_bond_site_symmetry_2
_geom_bond_publ_flag
C1 O2 1.216(2) . ?
C1 O1 1.309(2) . ?
C1 C2 1.519(2) . ?
C2 C11 1.523(2) . ?
C2 C3 1.528(3) . ?
C2 H2 1.0000 . ?
C3 H3A 0.9800 . ?
C3 H3B 0.9800 . ?
C3 H3C 0.9800 . ?
O1 H1 0.8400 . ?
C11 C12 1.388(3) . ?
C11 C16 1.395(3) . ?
C12 C13 1.378(3) . ?
C12 D12 0.9500 . ?
C13 F13 1.351(2) . ?
C13 C14 1.394(3) . ?
C14 C15 1.398(3) . ?
C14 C21 1.486(2) . ?
C15 C16 1.389(3) . ?
C15 D15 0.9500 . ?
C16 D16 0.9500 . ?
C21 C26 1.393(3) . ?
C21 C22 1.399(3) . ?
C22 C23 1.390(3) . ?
C22 D22 0.9500 . ?
C23 C24 1.384(3) . ?
C23 D23 0.9500 . ?
C24 C25 1.387(3) . ?
C24 D24 0.9500 . ?
C25 C26 1.393(3) . ?
C25 D25 0.9500 . ?
C26 D26 0.9500 . ?

loop_
_geom_torsion_atom_site_label_1
_geom_torsion_atom_site_label_2
_geom_torsion_atom_site_label_3
_geom_torsion_atom_site_label_4
_geom_torsion
_geom_torsion_site_symmetry_1
_geom_torsion_site_symmetry_2
_geom_torsion_site_symmetry_3
_geom_torsion_site_symmetry_4
_geom_torsion_publ_flag
O2 C1 C2 C11 -77.2(2) . . . . ?
O1 C1 C2 C11 100.80(18) . . . . ?
O2 C1 C2 C3 46.9(2) . . . . ?
O1 C1 C2 C3 -135.09(17) . . . . ?
C1 C2 C11 C12 -107.09(18) . . . . ?
C3 C2 C11 C12 130.59(18) . . . . ?
C1 C2 C11 C16 71.5(2) . . . . ?
C3 C2 C11 C16 -50.9(2) . . . . ?
C16 C11 C12 C13 0.8(2) . . . . ?
C2 C11 C12 C13 179.35(15) . . . . ?
C11 C12 C13 F13 176.46(15) . . . . ?
C11 C12 C13 C14 -0.5(3) . . . . ?
F13 C13 C14 C15 -176.95(14) . . . . ?
C12 C13 C14 C15 0.0(3) . . . . ?
F13 C13 C14 C21 1.9(2) . . . . ?
C12 C13 C14 C21 178.85(15) . . . . ?
C13 C14 C15 C16 0.2(2) . . . . ?
C21 C14 C15 C16 -178.64(15) . . . . ?
C14 C15 C16 C11 0.0(3) . . . . ?
C12 C11 C16 C15 -0.6(3) . . . . ?
C2 C11 C16 C15 -179.12(15) . . . . ?
C13 C14 C21 C26 -127.65(18) . . . . ?
C15 C14 C21 C26 51.1(2) . . . . ?
C13 C14 C21 C22 53.0(2) . . . . ?
C15 C14 C21 C22 -128.23(18) . . . . ?
C26 C21 C22 C23 0.1(3) . . . . ?
C14 C21 C22 C23 179.51(16) . . . . ?
C21 C22 C23 C24 0.8(3) . . . . ?
C22 C23 C24 C25 -0.7(3) . . . . ?
C23 C24 C25 C26 -0.4(3) . . . . ?
C24 C25 C26 C21 1.4(3) . . . . ?
C22 C21 C26 C25 -1.2(3) . . . . ?
C14 C21 C26 C25 179.41(16) . . . . ?
